data_2020738
loop_
_publ_author_name
'Averkiev, Boris B.'
'Davydenko, Iryna'
'Wang, Xu'
'Barlow, Stephen'
'Marder, Seth R.'

_publ_section_title
;
 Crystal structure of
 5,6-bis(9<i>H</i>-carbazol-9-yl)benzo[<i>c</i>][1,2,5]thiadiazole:
 distortion from a hypothetical higher-symmetry structure
;
_journal_coeditor_code YF3115
_journal_issue 4
_journal_name_full 'Acta Crystallographica Section C'
_journal_page_first 319
_journal_page_last 324
_journal_paper_doi 10.1107/S2053229617003035
_journal_volume 73
_journal_year 2017
_chemical_formula_iupac 'C30 H18 N4 S, 0.125H2 O1'
_chemical_formula_moiety 'C30 H18 N4 S, 0.125(H2 O1)'
_chemical_formula_sum 'C30 H18.25 N4 O0.12 S'
_chemical_formula_weight 468.79
_chemical_name_systematic
;
5,6-Bis(9<i>H</i>-carbazol-9-yl)benzo[<i>c</i>][1,2,5]thiadiazole 0.125-hydrate
;
_space_group_crystal_system monoclinic
_space_group_IT_number 15
_space_group_name_Hall '-C 2yc'
_space_group_name_H-M_alt 'C 1 2/c 1'
_symmetry_space_group_name_Hall '-C 2yc'
_symmetry_space_group_name_H-M 'C 1 2/c 1'
_atom_sites_solution_hydrogens difmap
_audit_creation_method SHELXL-2014/7
_cell_angle_alpha 90
_cell_angle_beta 113.3360(10)
_cell_angle_gamma 90
_cell_formula_units_Z 16
_cell_length_a 28.338(3)
_cell_length_b 12.9466(12)
_cell_length_c 26.799(3)
_cell_measurement_reflns_used 5147
_cell_measurement_temperature 215(2)
_cell_measurement_theta_max 31.72
_cell_measurement_theta_min 2.62
_cell_volume 9027.8(16)
_computing_cell_refinement
;
SAINT (Bruker, 2008)
;
_computing_data_collection
;
APEX2 (Bruker, 2008)
;
_computing_data_reduction
;
SAINT (Bruker, 2008)
;
_computing_molecular_graphics
;
SHELXTL (Sheldrick, 2008) and OLEX (Dolomanov <i>et al.</i>,
2003)
;
_computing_publication_material
;
SHELXTL (Sheldrick, 2008)
;
_computing_structure_refinement
;
SHELXL2014 (Sheldrick, 2015)
;
_computing_structure_solution
;
SHELXS97 (Sheldrick, 2008)
;
_diffrn_ambient_temperature 215(2)
_diffrn_measured_fraction_theta_full 1.000
_diffrn_measured_fraction_theta_max 0.998
_diffrn_measurement_device_type 'Bruker APEXII CCD'
_diffrn_measurement_method '\f and \w scans'
_diffrn_radiation_type MoK\a
_diffrn_radiation_wavelength 0.71073
_diffrn_reflns_av_R_equivalents 0.0310
_diffrn_reflns_limit_h_max 39
_diffrn_reflns_limit_h_min -39
_diffrn_reflns_limit_k_max 18
_diffrn_reflns_limit_k_min -18
_diffrn_reflns_limit_l_max 37
_diffrn_reflns_limit_l_min -37
_diffrn_reflns_number 67947
_diffrn_reflns_theta_full 25.242
_diffrn_reflns_theta_max 30.169
_diffrn_reflns_theta_min 1.565
_exptl_absorpt_coefficient_mu 0.172
_exptl_absorpt_correction_T_max 0.746
_exptl_absorpt_correction_T_min 0.681
_exptl_absorpt_correction_type multi-scan
_exptl_absorpt_process_details
;
(SADABS; Bruker, 2008)
;
_exptl_crystal_colour yelllow
_exptl_crystal_density_diffrn 1.380
_exptl_crystal_description prism
_exptl_crystal_F_000 3892
_exptl_crystal_size_max 0.4
_exptl_crystal_size_mid 0.3
_exptl_crystal_size_min 0.3
_refine_diff_density_max 0.481
_refine_diff_density_min -0.527
_refine_ls_extinction_method none
_refine_ls_goodness_of_fit_ref 1.018
_refine_ls_hydrogen_treatment mixed
_refine_ls_matrix_type full
_refine_ls_number_parameters 780
_refine_ls_number_reflns 13333
_refine_ls_number_restraints 2
_refine_ls_restrained_S_all 1.018
_refine_ls_R_factor_all 0.0599
_refine_ls_R_factor_gt 0.0479
_refine_ls_shift/su_max 0.001
_refine_ls_shift/su_mean 0.000
_refine_ls_structure_factor_coef Fsqd
_refine_ls_weighting_details 'w=1/[\s^2^(Fo^2^)+(0.0697P)^2^+5.8924P] where P=(Fo^2^+2Fc^2^)/3'
_refine_ls_weighting_scheme calc
_refine_ls_wR_factor_gt 0.1239
_refine_ls_wR_factor_ref 0.1332
_reflns_number_gt 10976
_reflns_number_total 13333
_reflns_threshold_expression 'I > 2\s(I)'
_cod_data_source_file yf3115sup1.cif
_cod_data_source_block Ia
_cod_depositor_comments 'Adding full bibliography for 2020737--2020738.cif.'
_cod_original_cell_volume 9027.7(14)
_cod_database_code 2020738
_shelx_space_group_comment
;
The symmetry employed for this shelxl refinement is uniquely defined
by the following loop, which should always be used as a source of
symmetry information in preference to the above space-group names.
They are only intended as comments.
;

loop_
_space_group_symop_operation_xyz
'x, y, z'
'-x, y, -z+1/2'
'x+1/2, y+1/2, z'
'-x+1/2, y+1/2, -z+1/2'
'-x, -y, -z'
'x, -y, z-1/2'
'-x+1/2, -y+1/2, -z'
'x+1/2, -y+1/2, z-1/2'

loop_
_atom_site_type_symbol
_atom_site_label
_atom_site_fract_x
_atom_site_fract_y
_atom_site_fract_z
_atom_site_U_iso_or_equiv
_atom_site_adp_type
_atom_site_calc_flag
_atom_site_occupancy
S S1 0.02474(2) 1.13995(3) 0.19311(2) 0.04780(11) Uani d 1
N N1 0.07218(5) 1.05989(10) 0.20898(5) 0.0421(3) Uani d 1
C C1 0.05468(5) 0.98031(10) 0.17401(5) 0.0311(2) Uani d 1
C C2 0.00249(5) 0.99161(10) 0.13663(5) 0.0304(2) Uani d 1
N N2 -0.01920(5) 1.08059(9) 0.14316(6) 0.0414(3) Uani d 1
N N3 0.08419(4) 0.72000(8) 0.13943(4) 0.0311(2) Uani d 1
C C3 -0.02123(5) 0.91522(10) 0.09670(5) 0.0297(2) Uani d 1
H H3 -0.0563(6) 0.9268(13) 0.0692(7) 0.039(4) Uiso d 1
N N4 -0.01579(4) 0.75220(8) 0.05592(4) 0.0287(2) Uani d 1
C C4 0.00651(4) 0.82911(9) 0.09562(5) 0.0261(2) Uani d 1
C C5 0.05845(5) 0.81539(9) 0.13586(5) 0.0266(2) Uani d 1
C C6 0.08224(5) 0.88987(10) 0.17338(5) 0.0315(2) Uani d 1
H H6 0.1154(7) 0.8784(14) 0.1998(7) 0.041(4) Uiso d 1
C C7 0.07087(6) 0.63017(10) 0.15940(5) 0.0362(3) Uani d 1
C C8 0.02895(7) 0.61231(14) 0.17233(6) 0.0471(4) Uani d 1
H H8 0.0036(8) 0.6608(16) 0.1698(8) 0.050(5) Uiso d 1
C C9 0.02562(9) 0.51479(17) 0.19285(7) 0.0657(6) Uani d 1
H H9 -0.0024(9) 0.4987(18) 0.2021(9) 0.065(6) Uiso d 1
C C10 0.06337(10) 0.43952(15) 0.20010(8) 0.0714(6) Uani d 1
H H10 0.0604(9) 0.374(2) 0.2151(10) 0.081(7) Uiso d 1
C C11 0.10453(9) 0.45852(12) 0.18729(7) 0.0627(5) Uani d 1
H H11 0.1322(8) 0.4036(18) 0.1939(9) 0.067(6) Uiso d 1
C C12 0.10923(6) 0.55511(10) 0.16633(6) 0.0440(4) Uani d 1
C C13 0.14680(6) 0.60132(11) 0.14956(5) 0.0410(3) Uani d 1
C C14 0.19106(7) 0.56484(15) 0.14338(7) 0.0558(4) Uani d 1
H H14 0.2002(8) 0.4977(18) 0.1533(9) 0.063(6) Uiso d 1
C C15 0.21774(7) 0.63001(18) 0.12331(7) 0.0607(4) Uani d 1
H H15 0.2494(8) 0.6013(17) 0.1197(8) 0.060(6) Uiso d 1
C C16 0.20229(6) 0.73171(17) 0.11036(7) 0.0526(4) Uani d 1
H H16 0.2240(9) 0.7814(19) 0.0948(10) 0.074(7) Uiso d 1
C C17 0.15941(5) 0.77099(13) 0.11663(6) 0.0395(3) Uani d 1
H H17 0.1488(7) 0.8435(15) 0.1083(8) 0.049(5) Uiso d 1
C C18 0.13128(5) 0.70408(10) 0.13490(5) 0.0333(3) Uani d 1
C C19 -0.06438(5) 0.70704(10) 0.04218(5) 0.0295(2) Uani d 1
C C20 -0.10084(6) 0.72293(12) 0.06399(6) 0.0404(3) Uani d 1
H H20 -0.0951(7) 0.7707(15) 0.0922(8) 0.048(5) Uiso d 1
C C21 -0.14596(6) 0.66586(14) 0.04224(7) 0.0449(3) Uani d 1
H H21 -0.1720(8) 0.6772(15) 0.0559(8) 0.053(5) Uiso d 1
C C22 -0.15450(6) 0.59437(13) 0.00054(6) 0.0429(3) Uani d 1
H H22 -0.1866(7) 0.5575(15) -0.0140(8) 0.052(5) Uiso d 1
C C23 -0.11784(6) 0.57771(11) -0.02024(6) 0.0374(3) Uani d 1
H H23 -0.1231(7) 0.5301(15) -0.0491(8) 0.048(5) Uiso d 1
C C24 -0.07242(5) 0.63462(9) 0.00040(5) 0.0299(2) Uani d 1
C C25 -0.02786(5) 0.63715(9) -0.01273(5) 0.0287(2) Uani d 1
C C26 -0.01474(6) 0.58505(11) -0.05090(5) 0.0365(3) Uani d 1
H H26 -0.0371(7) 0.5330(14) -0.0733(7) 0.042(4) Uiso d 1
C C27 0.03096(6) 0.60930(12) -0.05529(6) 0.0405(3) Uani d 1
H H27 0.0413(7) 0.5710(14) -0.0810(8) 0.045(5) Uiso d 1
C C28 0.06298(6) 0.68673(12) -0.02298(6) 0.0378(3) Uani d 1
H H28 0.0948(7) 0.7012(13) -0.0269(7) 0.041(4) Uiso d 1
C C29 0.05034(5) 0.74014(10) 0.01491(5) 0.0313(2) Uani d 1
H H29 0.0723(6) 0.7958(13) 0.0363(7) 0.037(4) Uiso d 1
C C30 0.00566(5) 0.71175(9) 0.02090(5) 0.0271(2) Uani d 1
S S1' 0.12959(2) 0.94120(3) 0.34020(2) 0.05936(13) Uani d 1
C C1' 0.19397(6) 0.81208(10) 0.36909(6) 0.0367(3) Uani d 1
N N1' 0.18828(6) 0.91323(10) 0.37770(7) 0.0530(4) Uani d 1
C C2' 0.14841(5) 0.76526(10) 0.33130(5) 0.0334(3) Uani d 1
N N2' 0.10839(6) 0.83138(10) 0.31138(6) 0.0474(3) Uani d 1
N N3' 0.28274(4) 0.59027(8) 0.40820(5) 0.0312(2) Uani d 1
C C3' 0.14836(5) 0.65975(10) 0.31711(5) 0.0308(2) Uani d 1
H H3' 0.1196(6) 0.6287(13) 0.2912(7) 0.037(4) Uiso d 1
N N4' 0.19397(4) 0.49886(8) 0.32759(4) 0.0267(2) Uani d 1
C C4' 0.19256(4) 0.60393(9) 0.34173(5) 0.0259(2) Uani d 1
C C5' 0.23819(5) 0.65071(9) 0.38170(5) 0.0278(2) Uani d 1
C C6' 0.23919(5) 0.75324(10) 0.39455(6) 0.0357(3) Uani d 1
H H6' 0.2699(7) 0.7827(14) 0.4220(8) 0.047(5) Uiso d 1
C C7' 0.28759(5) 0.51215(10) 0.44604(5) 0.0306(2) Uani d 1
C C8' 0.24982(6) 0.46758(11) 0.45990(6) 0.0354(3) Uani d 1
H H8' 0.2139(7) 0.4877(13) 0.4421(7) 0.038(4) Uiso d 1
C C9' 0.26537(7) 0.39350(13) 0.50067(6) 0.0452(3) Uani d 1
H H9' 0.2403(7) 0.3650(15) 0.5112(8) 0.048(5) Uiso d 1
C C10' 0.31704(7) 0.36574(14) 0.52700(7) 0.0512(4) Uani d 1
H H10' 0.3268(8) 0.3181(17) 0.5552(9) 0.060(6) Uiso d 1
C C11' 0.35423(6) 0.41026(13) 0.51295(6) 0.0448(3) Uani d 1
H H11' 0.3905(7) 0.3951(15) 0.5322(8) 0.049(5) Uiso d 1
C C12' 0.33979(5) 0.48434(11) 0.47178(5) 0.0346(3) Uani d 1
C C13' 0.36768(5) 0.54754(11) 0.44818(5) 0.0348(3) Uani d 1
C C14' 0.41944(5) 0.55334(13) 0.45505(6) 0.0429(3) Uani d 1
H H14' 0.4427(7) 0.5070(14) 0.4800(7) 0.043(5) Uiso d 1
C C15' 0.43383(6) 0.62632(14) 0.42633(7) 0.0476(4) Uani d 1
H H15' 0.4705(8) 0.6326(15) 0.4315(8) 0.055(5) Uiso d 1
C C16' 0.39792(6) 0.69372(13) 0.39072(7) 0.0466(4) Uani d 1
H H16' 0.4097(7) 0.7461(15) 0.3694(8) 0.051(5) Uiso d 1
C C17' 0.34634(6) 0.68873(12) 0.38199(7) 0.0408(3) Uani d 1
H H17' 0.3203(8) 0.7355(16) 0.3556(9) 0.058(6) Uiso d 1
C C18' 0.33197(5) 0.61444(10) 0.41089(5) 0.0331(3) Uani d 1
C C19' 0.16127(4) 0.42026(9) 0.33048(5) 0.0260(2) Uani d 1
C C20' 0.12386(5) 0.42199(11) 0.35195(6) 0.0335(3) Uani d 1
H H20' 0.1161(6) 0.4830(14) 0.3667(7) 0.041(4) Uiso d 1
C C21' 0.09773(6) 0.33042(12) 0.35025(6) 0.0397(3) Uani d 1
H H21' 0.0718(7) 0.3289(15) 0.3649(8) 0.050(5) Uiso d 1
C C22' 0.10826(6) 0.24021(11) 0.32820(7) 0.0409(3) Uani d 1
H H22' 0.0891(7) 0.1758(15) 0.3269(8) 0.052(5) Uiso d 1
C C23' 0.14547(5) 0.23880(10) 0.30703(6) 0.0361(3) Uani d 1
H H23' 0.1524(7) 0.1775(15) 0.2923(8) 0.047(5) Uiso d 1
C C24' 0.17225(5) 0.32959(9) 0.30790(5) 0.0274(2) Uani d 1
C C25' 0.21175(5) 0.35531(9) 0.28895(5) 0.0276(2) Uani d 1
C C26' 0.23661(6) 0.29958(12) 0.26193(6) 0.0381(3) Uani d 1
H H26' 0.2286(7) 0.2271(15) 0.2536(7) 0.046(5) Uiso d 1
C C27' 0.27237(6) 0.34950(14) 0.24738(6) 0.0439(3) Uani d 1
H H27' 0.2904(7) 0.3093(15) 0.2291(8) 0.053(5) Uiso d 1
C C28' 0.28374(6) 0.45367(14) 0.25950(6) 0.0415(3) Uani d 1
H H28' 0.3072(7) 0.4879(15) 0.2475(8) 0.047(5) Uiso d 1
C C29' 0.26005(5) 0.51054(11) 0.28677(5) 0.0335(3) Uani d 1
H H29' 0.2672(7) 0.5819(15) 0.2944(7) 0.045(5) Uiso d 1
C C30' 0.22420(4) 0.45983(9) 0.30147(5) 0.0263(2) Uani d 1
O O1S 0.0000 0.8921(5) 0.2500 0.1051(18) Uani d 0.5
H H1SA 0.0225 0.8533 0.2728 0.126 Uiso d 0.5

loop_
_atom_site_aniso_label
_atom_site_aniso_U_11
_atom_site_aniso_U_22
_atom_site_aniso_U_33
_atom_site_aniso_U_12
_atom_site_aniso_U_13
_atom_site_aniso_U_23
S1 0.0519(2) 0.03475(18) 0.0598(2) -0.00234(15) 0.02537(19) -0.02004(16)
N1 0.0442(7) 0.0349(6) 0.0454(7) -0.0065(5) 0.0158(5) -0.0155(5)
C1 0.0333(6) 0.0276(6) 0.0329(6) -0.0046(5) 0.0135(5) -0.0072(5)
C2 0.0318(6) 0.0276(6) 0.0353(6) -0.0006(4) 0.0169(5) -0.0043(5)
N2 0.0416(6) 0.0341(6) 0.0527(7) 0.0026(5) 0.0231(6) -0.0107(5)
N3 0.0347(5) 0.0243(5) 0.0316(5) 0.0018(4) 0.0103(4) 0.0008(4)
C3 0.0267(5) 0.0314(6) 0.0304(6) -0.0002(4) 0.0108(5) -0.0039(5)
N4 0.0278(5) 0.0300(5) 0.0278(5) -0.0050(4) 0.0104(4) -0.0075(4)
C4 0.0275(5) 0.0260(5) 0.0250(5) -0.0036(4) 0.0108(4) -0.0038(4)
C5 0.0281(5) 0.0244(5) 0.0267(5) -0.0002(4) 0.0102(4) -0.0010(4)
C6 0.0282(6) 0.0305(6) 0.0311(6) -0.0014(5) 0.0069(5) -0.0045(5)
C7 0.0468(7) 0.0265(6) 0.0246(5) -0.0054(5) 0.0026(5) 0.0005(4)
C8 0.0562(9) 0.0442(8) 0.0336(7) -0.0152(7) 0.0100(6) 0.0025(6)
C9 0.0814(14) 0.0631(12) 0.0373(8) -0.0371(11) 0.0071(8) 0.0083(8)
C10 0.1002(14) 0.0388(9) 0.0417(9) -0.0239(10) -0.0076(9) 0.0138(7)
C11 0.0843(12) 0.0277(7) 0.0410(8) -0.0040(8) -0.0127(8) 0.0052(6)
C12 0.0560(9) 0.0262(6) 0.0275(6) 0.0025(6) -0.0072(6) -0.0016(5)
C13 0.0441(7) 0.0338(7) 0.0285(6) 0.0099(6) -0.0032(5) -0.0065(5)
C14 0.0505(9) 0.0520(9) 0.0413(8) 0.0248(7) -0.0072(6) -0.0159(7)
C15 0.0377(8) 0.0845(13) 0.0471(9) 0.0201(8) 0.0032(6) -0.0218(8)
C16 0.0333(7) 0.0828(13) 0.0363(7) 0.0044(8) 0.0078(6) -0.0115(8)
C17 0.0318(6) 0.0492(8) 0.0328(6) 0.0028(6) 0.0080(5) -0.0026(6)
C18 0.0325(6) 0.0339(6) 0.0255(5) 0.0074(5) 0.0032(5) -0.0041(5)
C19 0.0295(6) 0.0294(6) 0.0273(5) -0.0052(4) 0.0089(4) -0.0013(4)
C20 0.0400(7) 0.0449(8) 0.0412(7) -0.0111(6) 0.0212(6) -0.0096(6)
C21 0.0385(7) 0.0537(9) 0.0468(8) -0.0122(6) 0.0216(7) -0.0035(7)
C22 0.0374(7) 0.0462(8) 0.0409(7) -0.0168(6) 0.0109(6) 0.0001(6)
C23 0.0401(7) 0.0352(7) 0.0306(6) -0.0108(5) 0.0074(5) -0.0036(5)
C24 0.0331(6) 0.0269(5) 0.0253(5) -0.0033(4) 0.0070(5) 0.0000(4)
C25 0.0334(6) 0.0246(5) 0.0244(5) -0.0008(4) 0.0074(4) -0.0004(4)
C26 0.0481(8) 0.0299(6) 0.0286(6) -0.0025(5) 0.0122(5) -0.0056(5)
C27 0.0538(8) 0.0380(7) 0.0349(7) 0.0021(6) 0.0230(6) -0.0055(6)
C28 0.0398(7) 0.0415(7) 0.0360(7) 0.0012(6) 0.0192(6) -0.0005(5)
C29 0.0314(6) 0.0326(6) 0.0286(6) -0.0004(5) 0.0104(5) -0.0020(5)
C30 0.0303(5) 0.0251(5) 0.0235(5) 0.0020(4) 0.0081(4) -0.0011(4)
S1' 0.0766(3) 0.03097(19) 0.0802(3) 0.02280(19) 0.0414(3) 0.01087(19)
C1' 0.0482(8) 0.0238(6) 0.0448(7) 0.0020(5) 0.0255(6) -0.0001(5)
N1' 0.0704(9) 0.0251(6) 0.0722(10) 0.0047(6) 0.0376(8) -0.0031(6)
C2' 0.0394(7) 0.0287(6) 0.0368(6) 0.0096(5) 0.0200(5) 0.0069(5)
N2' 0.0522(8) 0.0397(7) 0.0536(8) 0.0206(6) 0.0245(6) 0.0123(6)
N3' 0.0249(5) 0.0303(5) 0.0357(5) 0.0002(4) 0.0092(4) 0.0019(4)
C3' 0.0294(6) 0.0308(6) 0.0310(6) 0.0041(5) 0.0108(5) 0.0005(5)
N4' 0.0272(5) 0.0224(4) 0.0338(5) -0.0010(4) 0.0157(4) -0.0040(4)
C4' 0.0282(5) 0.0222(5) 0.0290(5) 0.0009(4) 0.0131(4) -0.0010(4)
C5' 0.0277(5) 0.0248(5) 0.0308(6) 0.0002(4) 0.0114(5) 0.0001(4)
C6' 0.0379(7) 0.0271(6) 0.0415(7) -0.0041(5) 0.0150(6) -0.0061(5)
C7' 0.0322(6) 0.0285(6) 0.0290(6) 0.0037(5) 0.0100(5) -0.0021(4)
C8' 0.0369(7) 0.0348(6) 0.0358(6) 0.0036(5) 0.0159(5) 0.0014(5)
C9' 0.0549(9) 0.0424(8) 0.0427(8) 0.0049(7) 0.0242(7) 0.0072(6)
C10' 0.0633(10) 0.0469(9) 0.0405(8) 0.0145(8) 0.0173(7) 0.0128(7)
C11' 0.0435(8) 0.0447(8) 0.0384(7) 0.0144(6) 0.0080(6) 0.0020(6)
C12' 0.0334(6) 0.0344(6) 0.0321(6) 0.0058(5) 0.0087(5) -0.0049(5)
C13' 0.0294(6) 0.0364(6) 0.0342(6) 0.0009(5) 0.0080(5) -0.0110(5)
C14' 0.0293(6) 0.0512(8) 0.0422(7) 0.0030(6) 0.0079(6) -0.0179(7)
C15' 0.0323(7) 0.0568(9) 0.0562(9) -0.0126(6) 0.0202(7) -0.0275(8)
C16' 0.0426(8) 0.0466(8) 0.0564(9) -0.0157(7) 0.0258(7) -0.0173(7)
C17' 0.0375(7) 0.0388(7) 0.0464(8) -0.0095(6) 0.0170(6) -0.0061(6)
C18' 0.0271(6) 0.0342(6) 0.0357(6) -0.0038(5) 0.0102(5) -0.0079(5)
C19' 0.0253(5) 0.0248(5) 0.0269(5) -0.0014(4) 0.0093(4) -0.0019(4)
C20' 0.0315(6) 0.0353(6) 0.0374(6) -0.0022(5) 0.0175(5) -0.0041(5)
C21' 0.0348(7) 0.0447(8) 0.0444(7) -0.0067(6) 0.0208(6) 0.0019(6)
C22' 0.0366(7) 0.0342(7) 0.0496(8) -0.0099(5) 0.0146(6) 0.0020(6)
C23' 0.0356(6) 0.0257(6) 0.0431(7) -0.0030(5) 0.0114(6) -0.0042(5)
C24' 0.0263(5) 0.0255(5) 0.0277(5) 0.0006(4) 0.0079(4) -0.0029(4)
C25' 0.0266(5) 0.0280(5) 0.0261(5) 0.0037(4) 0.0083(4) -0.0026(4)
C26' 0.0399(7) 0.0401(7) 0.0333(6) 0.0104(6) 0.0135(5) -0.0071(5)
C27' 0.0409(7) 0.0617(10) 0.0339(7) 0.0176(7) 0.0200(6) -0.0003(6)
C28' 0.0334(7) 0.0604(9) 0.0366(7) 0.0097(6) 0.0201(6) 0.0124(6)
C29' 0.0313(6) 0.0374(7) 0.0340(6) 0.0019(5) 0.0152(5) 0.0066(5)
C30' 0.0244(5) 0.0284(5) 0.0260(5) 0.0035(4) 0.0098(4) 0.0002(4)
O1S 0.056(3) 0.120(5) 0.124(5) 0.000 0.018(3) 0.000

loop_
_atom_type_symbol
_atom_type_description
_atom_type_scat_dispersion_real
_atom_type_scat_dispersion_imag
_atom_type_scat_source
C C 0.0033 0.0016 'International Tables Vol C Tables 4.2.6.8 and 6.1.1.4'
H H 0.0000 0.0000 'International Tables Vol C Tables 4.2.6.8 and 6.1.1.4'
N N 0.0061 0.0033 'International Tables Vol C Tables 4.2.6.8 and 6.1.1.4'
S S 0.1246 0.1234 'International Tables Vol C Tables 4.2.6.8 and 6.1.1.4'
O O 0.0106 0.0060 'International Tables Vol C Tables 4.2.6.8 and 6.1.1.4'

loop_
_geom_angle_atom_site_label_1
_geom_angle_atom_site_label_2
_geom_angle_atom_site_label_3
_geom_angle
N1 S1 N2 101.58(6)
C1 N1 S1 105.58(10)
N1 C1 C6 126.12(12)
N1 C1 C2 113.77(12)
C6 C1 C2 120.06(11)
N2 C2 C3 126.17(12)
N2 C2 C1 113.26(11)
C3 C2 C1 120.55(11)
C2 N2 S1 105.80(10)
C7 N3 C18 108.81(11)
C7 N3 C5 122.86(11)
C18 N3 C5 127.14(11)
C4 C3 C2 118.65(11)
C19 N4 C30 107.94(10)
C19 N4 C4 126.27(10)
C30 N4 C4 125.68(10)
C3 C4 N4 120.04(11)
C3 C4 C5 120.36(11)
N4 C4 C5 119.59(10)
C6 C5 N3 118.40(11)
C6 C5 C4 121.42(11)
N3 C5 C4 120.01(10)
C5 C6 C1 118.79(11)
C8 C7 N3 128.78(14)
C8 C7 C12 122.97(14)
N3 C7 C12 108.23(13)
C7 C8 C9 116.68(19)
C8 C9 C10 121.1(2)
C11 C10 C9 121.46(16)
C10 C11 C12 119.32(19)
C11 C12 C7 118.47(18)
C11 C12 C13 134.15(17)
C7 C12 C13 107.37(12)
C18 C13 C14 118.56(17)
C18 C13 C12 106.97(13)
C14 C13 C12 134.41(15)
C15 C14 C13 119.50(16)
C14 C15 C16 120.77(16)
C15 C16 C17 121.48(19)
C16 C17 C18 117.77(16)
C17 C18 N3 129.55(12)
C17 C18 C13 121.85(14)
N3 C18 C13 108.52(13)
C20 C19 N4 130.04(12)
C20 C19 C24 121.34(12)
N4 C19 C24 108.60(11)
C21 C20 C19 117.32(14)
C20 C21 C22 121.82(15)
C23 C22 C21 120.55(13)
C22 C23 C24 118.90(13)
C23 C24 C19 120.06(12)
C23 C24 C25 132.61(12)
C19 C24 C25 107.33(10)
C26 C25 C30 119.70(12)
C26 C25 C24 133.13(12)
C30 C25 C24 107.14(11)
C27 C26 C25 118.95(12)
C26 C27 C28 120.68(13)
C29 C28 C27 121.21(13)
C30 C29 C28 117.68(12)
C29 C30 C25 121.63(11)
C29 C30 N4 129.37(11)
C25 C30 N4 108.88(11)
N1' S1' N2' 101.38(7)
N1' C1' C6' 125.96(15)
N1' C1' C2' 113.50(14)
C6' C1' C2' 120.52(12)
C1' N1' S1' 106.00(12)
N2' C2' C3' 126.38(14)
N2' C2' C1' 113.23(13)
C3' C2' C1' 120.37(12)
C2' N2' S1' 105.89(11)
C7' N3' C18' 108.27(10)
C7' N3' C5' 125.13(11)
C18' N3' C5' 125.03(11)
C4' C3' C2' 118.43(12)
C30' N4' C19' 108.39(9)
C30' N4' C4' 124.67(10)
C19' N4' C4' 126.44(10)
C3' C4' N4' 119.71(11)
C3' C4' C5' 121.03(11)
N4' C4' C5' 119.26(10)
C6' C5' N3' 118.99(12)
C6' C5' C4' 121.08(11)
N3' C5' C4' 119.93(10)
C5' C6' C1' 118.49(13)
C8' C7' N3' 128.94(12)
C8' C7' C12' 122.23(12)
N3' C7' C12' 108.79(12)
C9' C8' C7' 117.35(13)
C8' C9' C10' 121.17(16)
C11' C10' C9' 121.09(15)
C10' C11' C12' 119.15(14)
C11' C12' C7' 119.00(14)
C11' C12' C13' 134.04(13)
C7' C12' C13' 106.91(12)
C18' C13' C14' 118.71(14)
C18' C13' C12' 107.22(11)
C14' C13' C12' 134.07(14)
C15' C14' C13' 119.17(15)
C14' C15' C16' 121.00(14)
C17' C16' C15' 121.44(16)
C16' C17' C18' 117.32(15)
C17' C18' N3' 128.97(13)
C17' C18' C13' 122.33(13)
N3' C18' C13' 108.68(12)
C20' C19' N4' 129.84(11)
C20' C19' C24' 121.60(11)
N4' C19' C24' 108.55(10)
C21' C20' C19' 117.13(13)
C20' C21' C22' 121.90(13)
C23' C22' C21' 120.78(13)
C22' C23' C24' 118.75(13)
C23' C24' C19' 119.85(12)
C23' C24' C25' 133.09(12)
C19' C24' C25' 107.06(10)
C26' C25' C30' 119.43(12)
C26' C25' C24' 133.38(12)
C30' C25' C24' 107.17(10)
C27' C26' C25' 118.83(14)
C26' C27' C28' 120.93(13)
C29' C28' C27' 121.46(14)
C28' C29' C30' 117.37(13)
C29' C30' N4' 129.21(11)
C29' C30' C25' 121.96(11)
N4' C30' C25' 108.78(10)

loop_
_geom_bond_atom_site_label_1
_geom_bond_atom_site_label_2
_geom_bond_distance
S1 N1 1.6154(14)
S1 N2 1.6163(13)
N1 C1 1.3482(16)
C1 C6 1.4113(18)
C1 C2 1.4278(18)
C2 N2 1.3493(16)
C2 C3 1.4160(17)
N3 C7 1.3933(17)
N3 C18 1.4022(17)
N3 C5 1.4180(15)
C3 C4 1.3710(17)
N4 C19 1.4041(15)
N4 C30 1.4058(16)
N4 C4 1.4107(14)
C4 C5 1.4503(16)
C5 C6 1.3632(16)
C7 C8 1.382(2)
C7 C12 1.414(2)
C8 C9 1.395(2)
C9 C10 1.402(4)
C10 C11 1.362(4)
C11 C12 1.399(2)
C12 C13 1.440(3)
C13 C18 1.4075(19)
C13 C14 1.410(2)
C14 C15 1.377(3)
C15 C16 1.388(3)
C16 C17 1.388(2)
C17 C18 1.391(2)
C19 C20 1.3894(19)
C19 C24 1.4080(17)
C20 C21 1.389(2)
C21 C22 1.396(2)
C22 C23 1.376(2)
C23 C24 1.3933(18)
C24 C25 1.4394(18)
C25 C26 1.3931(18)
C25 C30 1.4033(16)
C26 C27 1.382(2)
C27 C28 1.398(2)
C28 C29 1.3877(19)
C29 C30 1.3875(18)
S1' N1' 1.6072(17)
S1' N2' 1.6159(16)
C1' N1' 1.3505(17)
C1' C6' 1.413(2)
C1' C2' 1.423(2)
C2' N2' 1.3506(17)
C2' C3' 1.4177(18)
N3' C7' 1.3998(17)
N3' C18' 1.4036(16)
N3' C5' 1.4143(15)
C3' C4' 1.3682(17)
N4' C30' 1.3980(15)
N4' C19' 1.3989(15)
N4' C4' 1.4169(15)
C4' C5' 1.4452(16)
C5' C6' 1.3688(17)
C7' C8' 1.3898(19)
C7' C12' 1.4090(18)
C8' C9' 1.388(2)
C9' C10' 1.397(2)
C10' C11' 1.378(3)
C11' C12' 1.395(2)
C12' C13' 1.445(2)
C13' C18' 1.4041(19)
C13' C14' 1.406(2)
C14' C15' 1.378(3)
C15' C16' 1.392(3)
C16' C17' 1.387(2)
C17' C18' 1.393(2)
C19' C20' 1.3925(17)
C19' C24' 1.4106(16)
C20' C21' 1.3890(19)
C21' C22' 1.394(2)
C22' C23' 1.381(2)
C23' C24' 1.3944(17)
C24' C25' 1.4395(17)
C25' C26' 1.3947(17)
C25' C30' 1.4051(17)
C26' C27' 1.382(2)
C27' C28' 1.395(3)
C28' C29' 1.384(2)
C29' C30' 1.3912(17)

loop_
_geom_hbond_atom_site_label_D
_geom_hbond_atom_site_label_H
_geom_hbond_atom_site_label_A
_geom_hbond_distance_DH
_geom_hbond_distance_HA
_geom_hbond_distance_DA
_geom_hbond_angle_DHA
O1S H1SA N2' 0.85 2.25 2.959(2) 140.4

loop_
_geom_torsion_atom_site_label_1
_geom_torsion_atom_site_label_2
_geom_torsion_atom_site_label_3
_geom_torsion_atom_site_label_4
_geom_torsion
N2 S1 N1 C1 0.31(12)
S1 N1 C1 C6 -177.92(12)
S1 N1 C1 C2 -0.55(15)
N1 C1 C2 N2 0.63(17)
C6 C1 C2 N2 178.18(13)
N1 C1 C2 C3 178.95(12)
C6 C1 C2 C3 -3.51(19)
C3 C2 N2 S1 -178.57(11)
C1 C2 N2 S1 -0.37(15)
N1 S1 N2 C2 0.04(12)
N2 C2 C3 C4 179.75(13)
C1 C2 C3 C4 1.67(19)
C2 C3 C4 N4 -179.21(11)
C2 C3 C4 C5 2.11(18)
C19 N4 C4 C3 -48.44(18)
C30 N4 C4 C3 127.51(13)
C19 N4 C4 C5 130.24(13)
C30 N4 C4 C5 -53.81(17)
C7 N3 C5 C6 104.02(14)
C18 N3 C5 C6 -62.05(17)
C7 N3 C5 C4 -71.32(16)
C18 N3 C5 C4 122.61(13)
C3 C4 C5 C6 -4.30(19)
N4 C4 C5 C6 177.02(12)
C3 C4 C5 N3 170.90(11)
N4 C4 C5 N3 -7.78(17)
N3 C5 C6 C1 -172.85(12)
C4 C5 C6 C1 2.43(19)
N1 C1 C6 C5 178.60(13)
C2 C1 C6 C5 1.4(2)
C18 N3 C7 C8 177.07(13)
C5 N3 C7 C8 8.8(2)
C18 N3 C7 C12 -1.56(14)
C5 N3 C7 C12 -169.87(11)
N3 C7 C8 C9 -178.66(14)
C12 C7 C8 C9 -0.2(2)
C7 C8 C9 C10 0.4(2)
C8 C9 C10 C11 -0.2(3)
C9 C10 C11 C12 -0.2(3)
C10 C11 C12 C7 0.3(2)
C10 C11 C12 C13 178.98(16)
C8 C7 C12 C11 -0.1(2)
N3 C7 C12 C11 178.62(12)
C8 C7 C12 C13 -179.12(13)
N3 C7 C12 C13 -0.39(14)
C11 C12 C13 C18 -176.62(15)
C7 C12 C13 C18 2.17(14)
C11 C12 C13 C14 6.4(3)
C7 C12 C13 C14 -174.77(15)
C18 C13 C14 C15 -0.1(2)
C12 C13 C14 C15 176.62(15)
C13 C14 C15 C16 1.6(2)
C14 C15 C16 C17 -0.6(3)
C15 C16 C17 C18 -1.9(2)
C16 C17 C18 N3 -172.72(13)
C16 C17 C18 C13 3.4(2)
C7 N3 C18 C17 179.52(13)
C5 N3 C18 C17 -12.8(2)
C7 N3 C18 C13 2.96(14)
C5 N3 C18 C13 170.62(11)
C14 C13 C18 C17 -2.50(19)
C12 C13 C18 C17 179.98(12)
C14 C13 C18 N3 174.37(12)
C12 C13 C18 N3 -3.14(14)
C30 N4 C19 C20 -178.68(14)
C4 N4 C19 C20 -2.1(2)
C30 N4 C19 C24 2.85(14)
C4 N4 C19 C24 179.39(11)
N4 C19 C20 C21 -179.47(14)
C24 C19 C20 C21 -1.2(2)
C19 C20 C21 C22 0.7(2)
C20 C21 C22 C23 0.4(3)
C21 C22 C23 C24 -1.1(2)
C22 C23 C24 C19 0.6(2)
C22 C23 C24 C25 -178.76(14)
C20 C19 C24 C23 0.5(2)
N4 C19 C24 C23 179.16(12)
C20 C19 C24 C25 -179.96(13)
N4 C19 C24 C25 -1.33(14)
C23 C24 C25 C26 1.0(2)
C19 C24 C25 C26 -178.41(14)
C23 C24 C25 C30 178.73(14)
C19 C24 C25 C30 -0.69(14)
C30 C25 C26 C27 -0.92(19)
C24 C25 C26 C27 176.57(14)
C25 C26 C27 C28 -1.6(2)
C26 C27 C28 C29 1.1(2)
C27 C28 C29 C30 2.1(2)
C28 C29 C30 C25 -4.68(19)
C28 C29 C30 N4 179.79(12)
C26 C25 C30 C29 4.19(18)
C24 C25 C30 C29 -173.90(11)
C26 C25 C30 N4 -179.46(11)
C24 C25 C30 N4 2.46(13)
C19 N4 C30 C29 172.68(12)
C4 N4 C30 C29 -3.9(2)
C19 N4 C30 C25 -3.30(13)
C4 N4 C30 C25 -179.87(11)
C6' C1' N1' S1' -178.50(13)
C2' C1' N1' S1' 0.19(16)
N2' S1' N1' C1' -0.34(13)
N1' C1' C2' N2' 0.08(18)
C6' C1' C2' N2' 178.85(13)
N1' C1' C2' C3' 178.81(13)
C6' C1' C2' C3' -2.4(2)
C3' C2' N2' S1' -178.95(12)
C1' C2' N2' S1' -0.31(15)
N1' S1' N2' C2' 0.38(12)
N2' C2' C3' C4' -179.63(13)
C1' C2' C3' C4' 1.82(19)
C2' C3' C4' N4' -178.77(11)
C2' C3' C4' C5' 0.62(19)
C30' N4' C4' C3' 114.22(14)
C19' N4' C4' C3' -56.71(17)
C30' N4' C4' C5' -65.19(16)
C19' N4' C4' C5' 123.89(13)
C7' N3' C5' C6' 110.74(15)
C18' N3' C5' C6' -53.26(18)
C7' N3' C5' C4' -69.28(17)
C18' N3' C5' C4' 126.72(13)
C3' C4' C5' C6' -2.62(19)
N4' C4' C5' C6' 176.77(12)
C3' C4' C5' N3' 177.40(12)
N4' C4' C5' N3' -3.21(17)
N3' C5' C6' C1' -178.01(12)
C4' C5' C6' C1' 2.0(2)
N1' C1' C6' C5' 179.06(15)
C2' C1' C6' C5' 0.5(2)
C18' N3' C7' C8' 176.16(13)
C5' N3' C7' C8' 9.9(2)
C18' N3' C7' C12' -1.68(14)
C5' N3' C7' C12' -167.94(12)
N3' C7' C8' C9' -177.53(13)
C12' C7' C8' C9' 0.1(2)
C7' C8' C9' C10' 0.6(2)
C8' C9' C10' C11' -0.7(3)
C9' C10' C11' C12' 0.1(3)
C10' C11' C12' C7' 0.5(2)
C10' C11' C12' C13' 177.82(15)
C8' C7' C12' C11' -0.6(2)
N3' C7' C12' C11' 177.39(12)
C8' C7' C12' C13' -178.59(12)
N3' C7' C12' C13' -0.57(14)
C11' C12' C13' C18' -174.93(15)
C7' C12' C13' C18' 2.59(14)
C11' C12' C13' C14' 5.4(3)
C7' C12' C13' C14' -177.12(14)
C18' C13' C14' C15' 2.0(2)
C12' C13' C14' C15' -178.35(14)
C13' C14' C15' C16' -0.2(2)
C14' C15' C16' C17' -1.3(2)
C15' C16' C17' C18' 0.9(2)
C16' C17' C18' N3' -177.21(14)
C16' C17' C18' C13' 1.0(2)
C7' N3' C18' C17' -178.27(14)
C5' N3' C18' C17' -12.0(2)
C7' N3' C18' C13' 3.34(14)
C5' N3' C18' C13' 169.62(12)
C14' C13' C18' C17' -2.4(2)
C12' C13' C18' C17' 177.83(13)
C14' C13' C18' N3' 176.11(12)
C12' C13' C18' N3' -3.65(14)
C30' N4' C19' C20' -178.97(13)
C4' N4' C19' C20' -6.8(2)
C30' N4' C19' C24' 2.27(13)
C4' N4' C19' C24' 174.42(11)
N4' C19' C20' C21' -178.58(13)
C24' C19' C20' C21' 0.03(19)
C19' C20' C21' C22' 0.1(2)
C20' C21' C22' C23' 0.0(2)
C21' C22' C23' C24' -0.3(2)
C22' C23' C24' C19' 0.4(2)
C22' C23' C24' C25' -178.75(14)
C20' C19' C24' C23' -0.31(19)
N4' C19' C24' C23' 178.57(11)
C20' C19' C24' C25' 179.05(11)
N4' C19' C24' C25' -2.07(13)
C23' C24' C25' C26' 1.7(2)
C19' C24' C25' C26' -177.59(13)
C23' C24' C25' C30' -179.66(14)
C19' C24' C25' C30' 1.10(13)
C30' C25' C26' C27' -1.04(19)
C24' C25' C26' C27' 177.52(13)
C25' C26' C27' C28' 0.2(2)
C26' C27' C28' C29' 0.5(2)
C27' C28' C29' C30' -0.3(2)
C28' C29' C30' N4' -178.05(12)
C28' C29' C30' C25' -0.61(19)
C19' N4' C30' C29' 176.13(12)
C4' N4' C30' C29' 3.8(2)
C19' N4' C30' C25' -1.57(13)
C4' N4' C30' C25' -173.89(11)
C26' C25' C30' C29' 1.28(18)
C24' C25' C30' C29' -177.63(11)
C26' C25' C30' N4' 179.18(11)
C24' C25' C30' N4' 0.28(13)
